data_7014443
loop_
_publ_author_name
'Wriedt, Mario'
'N\"ather, Christian'

_publ_section_title
;
 Directed synthesis of \m-1,3,5 bridged dicyanamides by thermal
 decomposition of \m-1,5 bridged precursor compounds.
;
_journal_issue 4
_journal_name_full 'Dalton transactions (Cambridge, England : 2003)'
_journal_page_first 886
_journal_page_last 898
_journal_paper_doi 10.1039/c0dt00864h
_journal_volume 40
_journal_year 2011
_chemical_formula_moiety 'C12 H8 Fe N10'
_chemical_formula_sum 'C12 H8 Fe N10'
_chemical_formula_weight 348.13
_chemical_name_systematic
;
catena[(bis(\m2-dicyanamido-N,N')-bis(pyridazine-N)-iron(II)]

;
_space_group_IT_number 12
_symmetry_cell_setting monoclinic
_symmetry_space_group_name_Hall '-C 2y'
_symmetry_space_group_name_H-M 'C 1 2/m 1'
_atom_sites_solution_hydrogens geom
_atom_sites_solution_primary direct
_atom_sites_solution_secondary difmap
_audit_creation_method SHELXL-97
_cell_angle_alpha 90.00
_cell_angle_beta 107.939(19)
_cell_angle_gamma 90.00
_cell_formula_units_Z 2
_cell_length_a 17.234(3)
_cell_length_b 7.4195(9)
_cell_length_c 6.3780(10)
_cell_measurement_reflns_used 2637
_cell_measurement_temperature 293(2)
_cell_measurement_theta_max 26.02
_cell_measurement_theta_min 2.48
_cell_volume 775.9(2)
_computing_structure_refinement 'SHELXL-97 (Sheldrick, 1997)'
_computing_structure_solution 'SHELXS-97 (Sheldrick, 1990)'
_diffrn_ambient_temperature 293(2)
_diffrn_measured_fraction_theta_full 0.973
_diffrn_measured_fraction_theta_max 0.973
_diffrn_measurement_device_type 'Stoe IPDS-1'
_diffrn_measurement_method 'Phi scans'
_diffrn_radiation_monochromator graphite
_diffrn_radiation_source 'fine-focus sealed tube'
_diffrn_radiation_type MoK\a
_diffrn_radiation_wavelength 0.71073
_diffrn_reflns_av_R_equivalents 0.0437
_diffrn_reflns_av_sigmaI/netI 0.0343
_diffrn_reflns_limit_h_max 21
_diffrn_reflns_limit_h_min -21
_diffrn_reflns_limit_k_max 9
_diffrn_reflns_limit_k_min -9
_diffrn_reflns_limit_l_max 7
_diffrn_reflns_limit_l_min -7
_diffrn_reflns_number 2637
_diffrn_reflns_theta_full 26.02
_diffrn_reflns_theta_max 26.02
_diffrn_reflns_theta_min 2.48
_diffrn_standards_decay_% NONE
_diffrn_standards_interval_time 0
_diffrn_standards_number 0
_exptl_absorpt_coefficient_mu 0.987
_exptl_absorpt_correction_T_max 0.935
_exptl_absorpt_correction_T_min 0.893
_exptl_absorpt_correction_type numerical
_exptl_crystal_colour yellow-brown
_exptl_crystal_density_diffrn 1.490
_exptl_crystal_density_method 'not measured'
_exptl_crystal_description block
_exptl_crystal_F_000 352
_exptl_crystal_size_max 0.12
_exptl_crystal_size_mid 0.09
_exptl_crystal_size_min 0.07
_refine_diff_density_max 0.643
_refine_diff_density_min -0.426
_refine_diff_density_rms 0.063
_refine_ls_extinction_method none
_refine_ls_goodness_of_fit_ref 1.125
_refine_ls_hydrogen_treatment constr
_refine_ls_matrix_type full
_refine_ls_number_parameters 65
_refine_ls_number_reflns 805
_refine_ls_number_restraints 0
_refine_ls_restrained_S_all 1.125
_refine_ls_R_factor_all 0.0549
_refine_ls_R_factor_gt 0.0474
_refine_ls_shift/su_max 0.000
_refine_ls_shift/su_mean 0.000
_refine_ls_structure_factor_coef Fsqd
_refine_ls_weighting_details 'calc w=1/[\s^2^(Fo^2^)+(0.0609P)^2^+0.6895P] where P=(Fo^2^+2Fc^2^)/3'
_refine_ls_weighting_scheme calc
_refine_ls_wR_factor_gt 0.1110
_refine_ls_wR_factor_ref 0.1158
_reflns_number_gt 708
_reflns_number_total 805
_reflns_threshold_expression >2sigma(I)
_cod_data_source_file C0DT00864H.TXT
_cod_data_source_block 1-Fe
_cod_original_sg_symbol_H-M 'C 2/m'
_cod_database_code 7014443

loop_
_symmetry_equiv_pos_as_xyz
'x, y, z'
'-x, y, -z'
'x+1/2, y+1/2, z'
'-x+1/2, y+1/2, -z'
'-x, -y, -z'
'x, -y, z'
'-x+1/2, -y+1/2, -z'
'x+1/2, -y+1/2, z'

loop_
_atom_site_label
_atom_site_type_symbol
_atom_site_fract_x
_atom_site_fract_y
_atom_site_fract_z
_atom_site_U_iso_or_equiv
_atom_site_adp_type
_atom_site_occupancy
_atom_site_symmetry_multiplicity
_atom_site_calc_flag
_atom_site_refinement_flags
_atom_site_disorder_assembly
_atom_site_disorder_group
Fe1 Fe 0.0000 0.0000 0.5000 0.0417(3) Uani 1 4 d S . .
N1 N 0.1227(2) 0.0000 0.4541(6) 0.0517(9) Uani 1 2 d S . .
N2 N 0.1882(3) 0.0000 0.6331(7) 0.0662(12) Uani 1 2 d S . .
C1 C 0.2610(4) 0.0000 0.6029(11) 0.088(2) Uani 1 2 d S . .
H1 H 0.3070 0.0000 0.7266 0.106 Uiso 1 2 calc SR . .
C2 C 0.2720(4) 0.0000 0.3999(12) 0.099(2) Uani 1 2 d S . .
H2 H 0.3241 0.0000 0.3860 0.118 Uiso 1 2 calc SR . .
C3 C 0.2057(4) 0.0000 0.2204(11) 0.0836(18) Uani 1 2 d S . .
H3 H 0.2103 0.0000 0.0789 0.100 Uiso 1 2 calc SR . .
C4 C 0.1314(3) 0.0000 0.2559(8) 0.0611(12) Uani 1 2 d S . .
H4 H 0.0848 0.0000 0.1341 0.073 Uiso 1 2 calc SR . .
N11 N 0.03642(18) 0.2089(3) 0.7452(4) 0.0559(7) Uani 1 1 d . . .
N12 N 0.0838(3) 0.5000 0.9127(7) 0.0690(13) Uani 1 2 d S . .
C11 C 0.05561(17) 0.3485(4) 0.8159(4) 0.0425(7) Uani 1 1 d . . .

loop_
_atom_site_aniso_label
_atom_site_aniso_U_11
_atom_site_aniso_U_22
_atom_site_aniso_U_33
_atom_site_aniso_U_23
_atom_site_aniso_U_13
_atom_site_aniso_U_12
Fe1 0.0612(6) 0.0296(4) 0.0355(5) 0.000 0.0167(4) 0.000
N1 0.058(2) 0.053(2) 0.045(2) 0.000 0.0158(17) 0.000
N2 0.059(2) 0.092(3) 0.043(2) 0.000 0.0077(18) 0.000
C1 0.055(3) 0.137(6) 0.065(4) 0.000 0.006(3) 0.000
C2 0.069(4) 0.151(7) 0.088(5) 0.000 0.041(4) 0.000
C3 0.086(4) 0.115(5) 0.062(3) 0.000 0.040(3) 0.000
C4 0.067(3) 0.078(3) 0.042(2) 0.000 0.021(2) 0.000
N11 0.0796(19) 0.0390(15) 0.0490(15) -0.0023(11) 0.0195(14) 0.0000(12)
N12 0.086(3) 0.040(2) 0.056(2) 0.000 -0.014(2) 0.000
C11 0.0526(16) 0.0388(15) 0.0354(14) 0.0040(11) 0.0125(13) 0.0040(12)

loop_
_atom_type_symbol
_atom_type_description
_atom_type_scat_dispersion_real
_atom_type_scat_dispersion_imag
_atom_type_scat_source
C C 0.0033 0.0016 'International Tables Vol C Tables 4.2.6.8 and 6.1.1.4'
H H 0.0000 0.0000 'International Tables Vol C Tables 4.2.6.8 and 6.1.1.4'
N N 0.0061 0.0033 'International Tables Vol C Tables 4.2.6.8 and 6.1.1.4'
Fe Fe 0.3463 0.8444 'International Tables Vol C Tables 4.2.6.8 and 6.1.1.4'

loop_
_geom_angle_atom_site_label_1
_geom_angle_atom_site_label_2
_geom_angle_atom_site_label_3
_geom_angle
_geom_angle_site_symmetry_1
_geom_angle_site_symmetry_3
_geom_angle_publ_flag
N11 Fe1 N11 180.0 . 5_556 ?
N11 Fe1 N11 87.93(14) . 2_556 ?
N11 Fe1 N11 92.07(14) 5_556 2_556 ?
N11 Fe1 N11 92.07(14) . 6 ?
N11 Fe1 N11 87.93(14) 5_556 6 ?
N11 Fe1 N11 180.0 2_556 6 ?
N11 Fe1 N1 88.89(10) . 5_556 ?
N11 Fe1 N1 91.11(10) 5_556 5_556 ?
N11 Fe1 N1 91.11(10) 2_556 5_556 ?
N11 Fe1 N1 88.89(10) 6 5_556 ?
N11 Fe1 N1 91.11(10) . . ?
N11 Fe1 N1 88.89(10) 5_556 . ?
N11 Fe1 N1 88.89(10) 2_556 . ?
N11 Fe1 N1 91.11(10) 6 . ?
N1 Fe1 N1 180.0 5_556 . ?
C4 N1 N2 120.2(4) . . ?
C4 N1 Fe1 121.4(3) . . ?
N2 N1 Fe1 118.4(3) . . ?
C1 N2 N1 117.7(5) . . ?
N2 C1 C2 123.4(6) . . ?
C3 C2 C1 118.6(6) . . ?
C2 C3 C4 116.9(5) . . ?
N1 C4 C3 123.2(5) . . ?
C11 N11 Fe1 158.1(2) . . ?
C11 N12 C11 119.4(4) . 6_565 ?
N11 C11 N12 174.0(3) . . ?

loop_
_geom_bond_atom_site_label_1
_geom_bond_atom_site_label_2
_geom_bond_distance
_geom_bond_site_symmetry_2
_geom_bond_publ_flag
Fe1 N11 2.153(3) . ?
Fe1 N11 2.153(3) 5_556 ?
Fe1 N11 2.153(3) 2_556 ?
Fe1 N11 2.153(3) 6 ?
Fe1 N1 2.222(4) 5_556 ?
Fe1 N1 2.222(4) . ?
N1 C4 1.318(6) . ?
N1 N2 1.336(5) . ?
N2 C1 1.327(8) . ?
C1 C2 1.365(9) . ?
C2 C3 1.345(9) . ?
C3 C4 1.367(8) . ?
N11 C11 1.138(4) . ?
N12 C11 1.302(3) . ?
N12 C11 1.302(3) 6_565 ?
